data_4125837
loop_
_publ_author_name
'Kundu, Subrata'
'Kim, William Y.'
'Bertke, Jeffery A.'
'Warren, Timothy H.'

_publ_contact_author 'Timothy H. Warren'
_publ_section_title
;
 Copper(II) Activation of Nitrite: Nitrosation of Nucleophiles and
 Generation of NO by Thiols.
;
_journal_issue 3
_journal_name_full 'Journal of the American Chemical Society'
_journal_page_first 1045
_journal_page_last 1048
_journal_paper_doi 10.1021/jacs.6b11332
_journal_volume 139
_journal_year 2017
_chemical_formula_moiety 'C34 H16 Cl8 Cu2 F12 N4 O2'
_chemical_formula_sum 'C34 H16 Cl8 Cu2 F12 N4 O2'
_chemical_formula_weight 1151.19
_space_group_crystal_system monoclinic
_space_group_IT_number 15
_space_group_name_Hall '-C 2yc'
_space_group_name_H-M_alt 'C 1 2/c 1'
_symmetry_space_group_name_Hall '-C 2yc'
_symmetry_space_group_name_H-M 'C 1 2/c 1'
_atom_sites_solution_hydrogens mixed
_audit_creation_method SHELXL-2014/7
_cell_angle_alpha 90
_cell_angle_beta 98.815(2)
_cell_angle_gamma 90
_cell_formula_units_Z 4
_cell_length_a 12.4145(3)
_cell_length_b 17.6411(4)
_cell_length_c 18.8543(5)
_cell_measurement_reflns_used 7762
_cell_measurement_temperature 100(2)
_cell_measurement_theta_max 29.13
_cell_measurement_theta_min 2.17
_cell_volume 4080.42(17)
_computing_cell_refinement 'SAINT V8.34A (Bruker, 2005)'
_computing_data_collection 'APEX2 V2014.9-0 (Bruker, 2014)'
_computing_data_reduction
; 
SAINT V8.34A, XPREP v2014/2, SADABS V2014/4 (Bruker, 2014) 
;
_computing_molecular_graphics 'SHELXTL v2014-4 (Bruker, 2014)'
_computing_publication_material 'XCIF V2014-2 (Bruker, 2014)'
_computing_structure_refinement 'SHELX-2014-6 (Sheldrick, 2015)'
_computing_structure_solution 'SHELX-2014-4 (Sheldrick, 2015)'
_diffrn_ambient_temperature 100(2)
_diffrn_measured_fraction_theta_full 1.000
_diffrn_measured_fraction_theta_max 1.000
_diffrn_measurement_device 'Bruker APEX DUO/ApexII CCD'
_diffrn_measurement_method 'profile data from \f and \w scans'
_diffrn_radiation_monochromator 'multilayer mirrors'
_diffrn_radiation_source 'fine-focus sealed tube'
_diffrn_radiation_type MoK\a
_diffrn_radiation_wavelength 0.71073
_diffrn_reflns_av_R_equivalents 0.0704
_diffrn_reflns_av_unetI/netI 0.0421
_diffrn_reflns_Laue_measured_fraction_full 1.000
_diffrn_reflns_Laue_measured_fraction_max 1.000
_diffrn_reflns_limit_h_max 15
_diffrn_reflns_limit_h_min -14
_diffrn_reflns_limit_k_max 22
_diffrn_reflns_limit_k_min -22
_diffrn_reflns_limit_l_max 23
_diffrn_reflns_limit_l_min -23
_diffrn_reflns_number 21124
_diffrn_reflns_point_group_measured_fraction_full 1.000
_diffrn_reflns_point_group_measured_fraction_max 1.000
_diffrn_reflns_theta_full 25.242
_diffrn_reflns_theta_max 26.369
_diffrn_reflns_theta_min 2.022
_exptl_absorpt_coefficient_mu 1.661
_exptl_absorpt_correction_T_max 0.7458
_exptl_absorpt_correction_T_min 0.6246
_exptl_absorpt_correction_type multi-scan
_exptl_absorpt_process_details 'SADABS V2014/4 (Bruker, 2014)'
_exptl_crystal_density_diffrn 1.874
_exptl_crystal_density_method 'not measured'
_exptl_crystal_description plate
_exptl_crystal_F_000 2264
_exptl_crystal_size_max 0.160
_exptl_crystal_size_mid 0.130
_exptl_crystal_size_min 0.060
_refine_diff_density_max 0.405
_refine_diff_density_min -0.516
_refine_diff_density_rms 0.073
_refine_ls_extinction_method none
_refine_ls_goodness_of_fit_ref 1.048
_refine_ls_hydrogen_treatment mixed
_refine_ls_matrix_type full
_refine_ls_number_parameters 283
_refine_ls_number_reflns 4175
_refine_ls_number_restraints 1
_refine_ls_restrained_S_all 1.049
_refine_ls_R_factor_all 0.0400
_refine_ls_R_factor_gt 0.0281
_refine_ls_shift/su_max 0.002
_refine_ls_shift/su_mean 0.000
_refine_ls_structure_factor_coef Fsqd
_refine_ls_weighting_details 'w=1/[\s^2^(Fo^2^)+(0.0311P)^2^+2.0427P] where P=(Fo^2^+2Fc^2^)/3'
_refine_ls_weighting_scheme calc
_refine_ls_wR_factor_gt 0.0658
_refine_ls_wR_factor_ref 0.0692
_reflns_Friedel_coverage 0.000
_reflns_number_gt 3371
_reflns_number_total 4175
_reflns_threshold_expression 'I > 2\s(I)'
_cod_data_source_file ja6b11332_si_006.cif
_cod_data_source_block tryC2c
_cod_database_code 4125837
_shelx_shelxl_version_number 2014/7
_shelx_space_group_comment
;
The symmetry employed for this shelxl refinement is uniquely defined
by the following loop, which should always be used as a source of
symmetry information in preference to the above space-group names.
They are only intended as comments.
;
_shelx_estimated_absorpt_t_min 0.777
_shelx_estimated_absorpt_t_max 0.907

loop_
_space_group_symop_operation_xyz
'x, y, z'
'-x, y, -z+1/2'
'x+1/2, y+1/2, z'
'-x+1/2, y+1/2, -z+1/2'
'-x, -y, -z'
'x, -y, z-1/2'
'-x+1/2, -y+1/2, -z'
'x+1/2, -y+1/2, z-1/2'

loop_
_atom_site_label
_atom_site_type_symbol
_atom_site_fract_x
_atom_site_fract_y
_atom_site_fract_z
_atom_site_U_iso_or_equiv
_atom_site_adp_type
_atom_site_occupancy
_atom_site_site_symmetry_order
_atom_site_calc_flag
_atom_site_refinement_flags_posn
_atom_site_refinement_flags_adp
Cu1 Cu 0.43293(2) 0.12971(2) 0.67625(2) 0.01268(8) Uani 1 1 d . .
Cl1 Cl 0.61596(5) 0.04963(3) 0.53462(3) 0.02494(14) Uani 1 1 d . .
Cl2 Cl 0.50005(5) 0.31762(3) 0.63736(3) 0.02766(15) Uani 1 1 d . .
Cl3 Cl 0.13076(5) 0.16852(4) 0.71931(3) 0.02789(15) Uani 1 1 d . .
Cl4 Cl 0.39072(5) -0.06363(3) 0.67171(3) 0.02544(15) Uani 1 1 d . .
F1 F 0.31605(11) 0.20572(8) 0.40568(7) 0.0229(3) Uani 1 1 d . .
F2 F 0.44666(11) 0.26840(7) 0.46602(7) 0.0216(3) Uani 1 1 d . .
F3 F 0.47730(11) 0.15867(8) 0.42383(7) 0.0241(3) Uani 1 1 d . .
F4 F 0.09774(11) 0.04924(8) 0.48364(7) 0.0261(3) Uani 1 1 d . .
F5 F 0.15032(11) -0.02934(7) 0.56800(8) 0.0252(3) Uani 1 1 d . .
F6 F 0.05467(10) 0.06776(8) 0.58795(8) 0.0254(3) Uani 1 1 d . .
O1 O 0.58034(12) 0.13292(10) 0.72381(8) 0.0183(4) Uani 1 1 d D .
H1 H 0.6350(16) 0.1323(16) 0.7087(15) 0.027 Uiso 1 1 d D U
N1 N 0.45798(14) 0.16166(10) 0.58139(10) 0.0132(4) Uani 1 1 d . .
N2 N 0.28989(14) 0.08680(10) 0.64217(10) 0.0132(4) Uani 1 1 d . .
C1 C 0.38177(18) 0.16156(12) 0.52392(11) 0.0128(4) Uani 1 1 d . .
C2 C 0.28014(17) 0.12808(12) 0.52006(11) 0.0122(4) Uani 1 1 d . .
H2 H 0.2325 0.1321 0.4757 0.015 Uiso 1 1 calc R U
C3 C 0.24100(17) 0.08890(12) 0.57537(12) 0.0125(4) Uani 1 1 d . .
C4 C 0.40572(18) 0.19872(13) 0.45486(12) 0.0162(5) Uani 1 1 d . .
C5 C 0.13512(18) 0.04405(13) 0.55370(12) 0.0164(5) Uani 1 1 d . .
C6 C 0.56582(17) 0.18870(12) 0.57974(11) 0.0132(4) Uani 1 1 d . .
C7 C 0.64762(18) 0.14187(13) 0.56165(12) 0.0165(5) Uani 1 1 d . .
C8 C 0.75524(19) 0.16594(15) 0.56793(13) 0.0224(5) Uani 1 1 d . .
H8 H 0.8096 0.1333 0.5547 0.027 Uiso 1 1 calc R U
C9 C 0.7823(2) 0.23784(16) 0.59367(13) 0.0267(6) Uani 1 1 d . .
H9 H 0.8556 0.2547 0.5978 0.032 Uiso 1 1 calc R U
C10 C 0.7036(2) 0.28543(14) 0.61340(13) 0.0237(6) Uani 1 1 d . .
H10 H 0.7226 0.3349 0.6310 0.028 Uiso 1 1 calc R U
C11 C 0.59692(19) 0.26041(13) 0.60720(12) 0.0178(5) Uani 1 1 d . .
C12 C 0.24778(18) 0.04425(13) 0.69622(12) 0.0162(5) Uani 1 1 d . .
C13 C 0.17397(19) 0.07619(15) 0.73675(13) 0.0211(5) Uani 1 1 d . .
C14 C 0.1397(2) 0.03677(17) 0.79291(13) 0.0298(6) Uani 1 1 d . .
H14 H 0.0886 0.0588 0.8195 0.036 Uiso 1 1 calc R U
C15 C 0.1808(2) -0.03476(17) 0.80973(14) 0.0344(7) Uani 1 1 d . .
H15 H 0.1564 -0.0623 0.8476 0.041 Uiso 1 1 calc R U
C16 C 0.2568(2) -0.06693(16) 0.77241(14) 0.0296(6) Uani 1 1 d . .
H16 H 0.2855 -0.1159 0.7849 0.035 Uiso 1 1 calc R U
C17 C 0.29059(19) -0.02698(14) 0.71658(12) 0.0201(5) Uani 1 1 d . .

loop_
_atom_site_aniso_label
_atom_site_aniso_U_11
_atom_site_aniso_U_22
_atom_site_aniso_U_33
_atom_site_aniso_U_23
_atom_site_aniso_U_13
_atom_site_aniso_U_12
Cu1 0.01023(14) 0.01750(15) 0.01060(13) 0.00022(11) 0.00257(10) -0.00118(11)
Cl1 0.0274(3) 0.0203(3) 0.0275(3) -0.0048(2) 0.0052(3) 0.0038(2)
Cl2 0.0328(4) 0.0197(3) 0.0300(3) -0.0058(3) 0.0031(3) 0.0044(3)
Cl3 0.0211(3) 0.0378(4) 0.0265(3) -0.0049(3) 0.0091(3) 0.0032(3)
Cl4 0.0255(3) 0.0202(3) 0.0291(3) -0.0005(2) -0.0009(3) 0.0005(2)
F1 0.0196(7) 0.0338(8) 0.0141(7) 0.0081(6) -0.0011(6) -0.0057(6)
F2 0.0263(8) 0.0183(7) 0.0198(7) 0.0057(6) 0.0016(6) -0.0075(6)
F3 0.0278(8) 0.0296(8) 0.0181(7) 0.0022(6) 0.0137(6) 0.0033(6)
F4 0.0210(8) 0.0408(9) 0.0145(7) 0.0031(6) -0.0037(6) -0.0157(6)
F5 0.0242(8) 0.0176(7) 0.0314(8) 0.0020(6) -0.0033(6) -0.0075(6)
F6 0.0129(7) 0.0379(9) 0.0265(8) -0.0060(7) 0.0065(6) -0.0072(6)
O1 0.0086(8) 0.0339(10) 0.0126(8) 0.0028(7) 0.0026(6) 0.0013(7)
N1 0.0101(9) 0.0152(9) 0.0146(9) 0.0011(8) 0.0030(7) -0.0023(7)
N2 0.0119(9) 0.0164(9) 0.0120(9) 0.0004(7) 0.0040(7) -0.0020(7)
C1 0.0149(11) 0.0122(10) 0.0122(10) -0.0007(9) 0.0047(9) -0.0002(9)
C2 0.0117(11) 0.0150(10) 0.0097(10) 0.0010(9) 0.0008(8) -0.0002(9)
C3 0.0106(11) 0.0139(10) 0.0131(11) -0.0009(9) 0.0018(9) -0.0003(9)
C4 0.0141(12) 0.0210(12) 0.0135(11) 0.0013(9) 0.0021(9) -0.0023(9)
C5 0.0151(12) 0.0212(12) 0.0126(11) 0.0020(9) 0.0017(9) -0.0040(9)
C6 0.0125(11) 0.0171(11) 0.0100(10) 0.0035(9) 0.0010(9) -0.0024(9)
C7 0.0169(12) 0.0198(12) 0.0128(11) 0.0025(9) 0.0026(9) -0.0016(9)
C8 0.0137(12) 0.0363(14) 0.0179(12) 0.0058(11) 0.0047(10) 0.0031(11)
C9 0.0165(12) 0.0405(16) 0.0227(13) 0.0093(12) 0.0013(10) -0.0105(11)
C10 0.0256(14) 0.0239(13) 0.0200(12) 0.0040(10) -0.0020(10) -0.0113(11)
C11 0.0199(12) 0.0181(12) 0.0149(11) 0.0021(9) 0.0012(10) -0.0003(10)
C12 0.0127(11) 0.0236(12) 0.0118(11) 0.0002(9) 0.0002(9) -0.0093(9)
C13 0.0153(12) 0.0328(14) 0.0151(11) -0.0015(10) 0.0015(10) -0.0086(10)
C14 0.0228(14) 0.0520(18) 0.0159(12) -0.0048(12) 0.0075(11) -0.0155(13)
C15 0.0383(17) 0.0468(18) 0.0179(13) 0.0082(12) 0.0038(12) -0.0253(14)
C16 0.0391(16) 0.0279(14) 0.0194(13) 0.0081(11) -0.0033(12) -0.0140(12)
C17 0.0207(13) 0.0230(12) 0.0156(11) 0.0000(10) 0.0002(10) -0.0087(10)

loop_
_atom_type_symbol
_atom_type_description
_atom_type_scat_dispersion_real
_atom_type_scat_dispersion_imag
_atom_type_scat_source
C C 0.0033 0.0016 'International Tables Vol C Tables 4.2.6.8 and 6.1.1.4'
H H 0.0000 0.0000 'International Tables Vol C Tables 4.2.6.8 and 6.1.1.4'
N N 0.0061 0.0033 'International Tables Vol C Tables 4.2.6.8 and 6.1.1.4'
O O 0.0106 0.0060 'International Tables Vol C Tables 4.2.6.8 and 6.1.1.4'
F F 0.0171 0.0103 'International Tables Vol C Tables 4.2.6.8 and 6.1.1.4'
Cl Cl 0.1484 0.1585 'International Tables Vol C Tables 4.2.6.8 and 6.1.1.4'
Cu Cu 0.3201 1.2651 'International Tables Vol C Tables 4.2.6.8 and 6.1.1.4'

loop_
_geom_angle_atom_site_label_1
_geom_angle_atom_site_label_2
_geom_angle_atom_site_label_3
_geom_angle
_geom_angle_site_symmetry_1
_geom_angle_site_symmetry_3
O1 Cu1 O1 76.02(7) . 2_656
O1 Cu1 N1 98.41(7) . .
O1 Cu1 N1 160.90(8) 2_656 .
O1 Cu1 N2 157.79(8) . .
O1 Cu1 N2 97.15(7) 2_656 .
N1 Cu1 N2 94.33(7) . .
O1 Cu1 Cu1 38.13(5) . 2_656
O1 Cu1 Cu1 37.99(5) 2_656 2_656
N1 Cu1 Cu1 134.80(5) . 2_656
N2 Cu1 Cu1 130.66(5) . 2_656
Cu1 O1 Cu1 103.88(7) . 2_656
Cu1 O1 H1 131(2) . .
Cu1 O1 H1 125(2) 2_656 .
C1 N1 C6 122.53(18) . .
C1 N1 Cu1 123.84(14) . .
C6 N1 Cu1 113.57(13) . .
C3 N2 C12 122.26(18) . .
C3 N2 Cu1 124.77(15) . .
C12 N2 Cu1 112.59(13) . .
N1 C1 C2 125.0(2) . .
N1 C1 C4 119.26(18) . .
C2 C1 C4 115.67(19) . .
C1 C2 C3 126.1(2) . .
C1 C2 H2 116.9 . .
C3 C2 H2 116.9 . .
N2 C3 C2 124.6(2) . .
N2 C3 C5 119.49(19) . .
C2 C3 C5 115.94(19) . .
F2 C4 F3 107.03(17) . .
F2 C4 F1 106.25(17) . .
F3 C4 F1 106.43(17) . .
F2 C4 C1 112.35(18) . .
F3 C4 C1 112.05(18) . .
F1 C4 C1 112.31(17) . .
F5 C5 F4 106.53(18) . .
F5 C5 F6 107.46(18) . .
F4 C5 F6 106.52(18) . .
F5 C5 C3 111.02(18) . .
F4 C5 C3 112.45(18) . .
F6 C5 C3 112.51(18) . .
C7 C6 C11 117.2(2) . .
C7 C6 N1 121.98(19) . .
C11 C6 N1 120.1(2) . .
C8 C7 C6 121.7(2) . .
C8 C7 Cl1 118.95(18) . .
C6 C7 Cl1 119.25(17) . .
C9 C8 C7 119.3(2) . .
C9 C8 H8 120.3 . .
C7 C8 H8 120.3 . .
C8 C9 C10 120.6(2) . .
C8 C9 H9 119.7 . .
C10 C9 H9 119.7 . .
C9 C10 C11 119.4(2) . .
C9 C10 H10 120.3 . .
C11 C10 H10 120.3 . .
C10 C11 C6 121.7(2) . .
C10 C11 Cl2 119.36(19) . .
C6 C11 Cl2 118.86(18) . .
C17 C12 C13 117.8(2) . .
C17 C12 N2 120.3(2) . .
C13 C12 N2 121.4(2) . .
C14 C13 C12 121.2(2) . .
C14 C13 Cl3 119.7(2) . .
C12 C13 Cl3 119.04(18) . .
C15 C14 C13 119.3(3) . .
C15 C14 H14 120.4 . .
C13 C14 H14 120.4 . .
C14 C15 C16 121.0(2) . .
C14 C15 H15 119.5 . .
C16 C15 H15 119.5 . .
C15 C16 C17 119.2(3) . .
C15 C16 H16 120.4 . .
C17 C16 H16 120.4 . .
C16 C17 C12 121.4(2) . .
C16 C17 Cl4 120.3(2) . .
C12 C17 Cl4 118.26(18) . .

loop_
_geom_bond_atom_site_label_1
_geom_bond_atom_site_label_2
_geom_bond_distance
_geom_bond_site_symmetry_2
Cu1 O1 1.9114(16) .
Cu1 O1 1.9173(16) 2_656
Cu1 N1 1.9452(18) .
Cu1 N2 1.9466(18) .
Cu1 Cu1 3.0145(5) 2_656
Cl1 C7 1.732(2) .
Cl2 C11 1.731(2) .
Cl3 C13 1.730(3) .
Cl4 C17 1.732(3) .
F1 C4 1.341(3) .
F2 C4 1.335(3) .
F3 C4 1.338(3) .
F4 C5 1.334(3) .
F5 C5 1.330(3) .
F6 C5 1.337(3) .
O1 Cu1 1.9172(16) 2_656
O1 H1 0.775(17) .
N1 C1 1.325(3) .
N1 C6 1.426(3) .
N2 C3 1.312(3) .
N2 C12 1.428(3) .
C1 C2 1.385(3) .
C1 C4 1.527(3) .
C2 C3 1.399(3) .
C2 H2 0.9500 .
C3 C5 1.535(3) .
C6 C7 1.391(3) .
C6 C11 1.399(3) .
C7 C8 1.390(3) .
C8 C9 1.381(4) .
C8 H8 0.9500 .
C9 C10 1.381(4) .
C9 H9 0.9500 .
C10 C11 1.384(3) .
C10 H10 0.9500 .
C12 C17 1.395(3) .
C12 C13 1.398(3) .
C13 C14 1.387(3) .
C14 C15 1.380(4) .
C14 H14 0.9500 .
C15 C16 1.383(4) .
C15 H15 0.9500 .
C16 C17 1.384(3) .
C16 H16 0.9500 .
